data_4022753
loop_
_publ_author_name
'Philip J. Parsons'
'Alexander J. Waters'
'Daryl S. Walter'
'Johnathan Board'

_publ_section_title
;
 A New Route to Highly Functionalized Heterocyclic Rings
;
_journal_name_full 'Journal of Organic Chemistry'
_journal_page_first 1395
_journal_page_last 1398
_journal_paper_doi 10.1021/jo062305n
_journal_volume 72
_journal_year 2007
_chemical_absolute_configuration ad
_chemical_compound_source 'synthesis as described'
_chemical_formula_moiety 'C13 H16 O3 Si'
_chemical_formula_sum 'C13 H16 O3 Si'
_chemical_formula_weight 248.35
_chemical_name_systematic
;
 ?
;
_space_group_IT_number 9
_symmetry_cell_setting monoclinic
_symmetry_Int_Tables_number 9
_symmetry_space_group_name_Hall 'C -2yc'
_symmetry_space_group_name_H-M 'C 1 c 1'
_atom_sites_solution_hydrogens geom
_atom_sites_solution_primary direct
_atom_sites_solution_secondary difmap
_audit_conform_dict_location ftp://ftp.iucr.org/pub/cif_core.dic
_audit_conform_dict_name cif_core.dic
_audit_conform_dict_version 2.3
_audit_creation_date 2006-10-05T09:42:53-00:00
_audit_creation_method 'WinGX routine CIF_UPDATE'
_cell_angle_alpha 90
_cell_angle_beta 129.607(3)
_cell_angle_gamma 90
_cell_formula_units_Z 4
_cell_length_a 17.5244(14)
_cell_length_b 7.4400(5)
_cell_length_c 12.9055(10)
_cell_measurement_reflns_used 4125
_cell_measurement_temperature 173(2)
_cell_measurement_theta_max 26.022
_cell_measurement_theta_min 3.395
_cell_measurement_wavelength 0.71073
_cell_volume 1296.36(17)
_computing_cell_refinement 'HKL Scalepack (Otwinowski & Minor 1997)'
_computing_data_collection 'Collect (Nonius BV, 1997-2000)'
_computing_data_reduction 'HKL Denzo and Scalepack (Otwinowski & Minor 1997)'
_computing_molecular_graphics 'Ortep-3 for Windows (Farrugia, 1997)'
_computing_publication_material 'WinGX publication routines (Farrugia, 1999)'
_computing_structure_refinement 'SHELXL-97 (Sheldrick, 1997)'
_computing_structure_solution 'SHELXS-86 (Sheldrick, 1986)'
_diffrn_ambient_temperature 173(2)
_diffrn_detector 'CCD plate'
_diffrn_detector_area_resol_mean 9
_diffrn_measured_fraction_theta_full 0.979
_diffrn_measured_fraction_theta_max 0.979
_diffrn_measurement_device '95mm CCD camera on \k-goniostat'
_diffrn_measurement_device_type KappaCCD
_diffrn_measurement_method 'CCD rotation images, thick slices'
_diffrn_orient_matrix_type 'by Nonius Collect from scalepack cell'
_diffrn_orient_matrix_UB_11 -0.611649E-1
_diffrn_orient_matrix_UB_12 0.428966E-1
_diffrn_orient_matrix_UB_13 -0.169226E-1
_diffrn_orient_matrix_UB_21 0.274338E-1
_diffrn_orient_matrix_UB_22 -0.423038E-1
_diffrn_orient_matrix_UB_23 0.914663E-1
_diffrn_orient_matrix_UB_31 0.314967E-1
_diffrn_orient_matrix_UB_32 0.12015
_diffrn_orient_matrix_UB_33 0.382465E-1
_diffrn_radiation_monochromator graphite
_diffrn_radiation_probe x-ray
_diffrn_radiation_type MoK\a
_diffrn_radiation_wavelength 0.71073
_diffrn_reflns_av_R_equivalents 0.1015
_diffrn_reflns_av_unetI/netI 0.0815
_diffrn_reflns_limit_h_max 19
_diffrn_reflns_limit_h_min -21
_diffrn_reflns_limit_k_max 9
_diffrn_reflns_limit_k_min -9
_diffrn_reflns_limit_l_max 15
_diffrn_reflns_limit_l_min -11
_diffrn_reflns_number 3895
_diffrn_reflns_theta_full 25.87
_diffrn_reflns_theta_max 25.87
_diffrn_reflns_theta_min 4.32
_diffrn_source 'Enraf Nonius FR590'
_exptl_absorpt_coefficient_mu 0.175
_exptl_absorpt_correction_type none
_exptl_crystal_colour colourless
_exptl_crystal_density_diffrn 1.272
_exptl_crystal_density_method 'not measured'
_exptl_crystal_description plate
_exptl_crystal_F_000 528
_exptl_crystal_size_max 0.3
_exptl_crystal_size_mid 0.2
_exptl_crystal_size_min 0.01
_refine_diff_density_max 0.421
_refine_diff_density_min -0.325
_refine_diff_density_rms 0.065
_refine_ls_abs_structure_details 'Flack H D (1983), Acta Cryst. A39, 876-881'
_refine_ls_abs_structure_Flack -0.1(2)
_refine_ls_extinction_method none
_refine_ls_goodness_of_fit_ref 0.846
_refine_ls_hydrogen_treatment constr
_refine_ls_matrix_type full
_refine_ls_number_parameters 154
_refine_ls_number_reflns 2042
_refine_ls_number_restraints 2
_refine_ls_restrained_S_all 0.846
_refine_ls_R_factor_all 0.0624
_refine_ls_R_factor_gt 0.0576
_refine_ls_shift/su_max 0
_refine_ls_shift/su_mean 0
_refine_ls_structure_factor_coef Fsqd
_refine_ls_weighting_details 'calc w=1/[\s^2^(Fo^2^)+(0.1576P)^2^+0.0938P] where P=(Fo^2^+2Fc^2^)/3'
_refine_ls_weighting_scheme calc
_refine_ls_wR_factor_gt 0.1554
_refine_ls_wR_factor_ref 0.1648
_reflns_number_gt 1888
_reflns_number_total 2042
_reflns_threshold_expression >2sigma(I)
_cod_data_source_file jo062305nsi20061108_050732.cif
_cod_data_source_block oct206
_cod_original_sg_symbol_H-M 'C c'
_cod_database_code 4022753

loop_
_symmetry_equiv_pos_as_xyz
'x, y, z'
'x, -y, z+1/2'
'x+1/2, y+1/2, z'
'x+1/2, -y+1/2, z+1/2'

loop_
_atom_site_label
_atom_site_type_symbol
_atom_site_fract_x
_atom_site_fract_y
_atom_site_fract_z
_atom_site_U_iso_or_equiv
_atom_site_adp_type
_atom_site_occupancy
_atom_site_symmetry_multiplicity
_atom_site_calc_flag
_atom_site_refinement_flags
Si Si 0.33871(5) 0.17358(12) 0.23573(7) 0.0316(3) Uani 1 1 d .
O1 O 0.1765(3) 0.3649(4) 0.3984(4) 0.0498(8) Uani 1 1 d .
O2 O 0.3373(3) 0.4162(5) 0.5065(4) 0.0552(9) Uani 1 1 d .
O3 O 0.0501(2) -0.2907(4) 0.0699(4) 0.0498(8) Uani 1 1 d .
C1 C 0.1605(3) 0.0998(5) 0.2922(4) 0.0332(8) Uani 1 1 d .
C2 C 0.2547(3) 0.1569(5) 0.3627(4) 0.0326(8) Uani 1 1 d .
C3 C 0.3310(2) 0.0646(5) 0.3635(3) 0.0291(8) Uani 1 1 d .
H3 H 0.3967 0.0817 0.4548 0.035 Uiso 1 1 calc R
C4 C 0.3102(3) -0.1408(5) 0.3415(4) 0.0358(9) Uani 1 1 d .
H4A H 0.3482 -0.1952 0.3167 0.043 Uiso 1 1 calc R
H4B H 0.3326 -0.1972 0.4263 0.043 Uiso 1 1 calc R
C5 C 0.2009(3) -0.1777(5) 0.2315(4) 0.0334(9) Uani 1 1 d .
C6 C 0.1276(2) -0.0628(5) 0.2146(3) 0.0324(8) Uani 1 1 d .
C7 C 0.1043(3) 0.2311(6) 0.3094(5) 0.0456(10) Uani 1 1 d .
H7A H 0.0486 0.2848 0.222 0.055 Uiso 1 1 calc R
H7B H 0.0779 0.1719 0.3494 0.055 Uiso 1 1 calc R
C8 C 0.2657(3) 0.3236(5) 0.4314(5) 0.0399(10) Uani 1 1 d .
C9 C 0.0377(3) -0.1375(7) 0.1166(4) 0.0429(10) Uani 1 1 d .
H9 H -0.0242 -0.0907 0.0852 0.051 Uiso 1 1 calc R
C10 C 0.1511(3) -0.3115(5) 0.1431(5) 0.0443(10) Uani 1 1 d .
H10 H 0.1809 -0.4078 0.132 0.053 Uiso 1 1 calc R
C11 C 0.2127(3) 0.1891(6) 0.0668(4) 0.0436(10) Uani 1 1 d .
H11A H 0.1699 0.2636 0.0735 0.065 Uiso 1 1 calc R
H11B H 0.1843 0.0685 0.036 0.065 Uiso 1 1 calc R
H11C H 0.2181 0.2435 0.0025 0.065 Uiso 1 1 calc R
C12 C 0.3939(4) 0.4032(6) 0.2966(5) 0.0464(10) Uani 1 1 d .
H12A H 0.3506 0.4782 0.302 0.07 Uiso 1 1 calc R
H12B H 0.4008 0.4576 0.2338 0.07 Uiso 1 1 calc R
H12C H 0.4592 0.394 0.3858 0.07 Uiso 1 1 calc R
C13 C 0.4227(3) 0.0325(7) 0.2268(5) 0.0490(11) Uani 1 1 d .
H13A H 0.3943 -0.0881 0.1946 0.073 Uiso 1 1 calc R
H13B H 0.4877 0.0237 0.3164 0.073 Uiso 1 1 calc R
H13C H 0.43 0.0878 0.1647 0.073 Uiso 1 1 calc R

loop_
_atom_site_aniso_label
_atom_site_aniso_U_11
_atom_site_aniso_U_22
_atom_site_aniso_U_33
_atom_site_aniso_U_23
_atom_site_aniso_U_13
_atom_site_aniso_U_12
Si 0.0318(5) 0.0313(5) 0.0373(5) -0.0017(4) 0.0247(4) 0.0027(4)
O1 0.064(2) 0.0403(15) 0.073(2) -0.0088(15) 0.0566(19) 0.0012(14)
O2 0.068(2) 0.0533(19) 0.0659(19) -0.0258(17) 0.0530(17) -0.0222(17)
O3 0.0347(14) 0.0459(16) 0.0555(17) -0.0088(15) 0.0225(13) -0.0073(13)
C1 0.0327(17) 0.0359(18) 0.041(2) 0.0063(16) 0.0283(16) 0.0034(15)
C2 0.0358(18) 0.0301(17) 0.0386(19) 0.0041(14) 0.0270(16) 0.0011(15)
C3 0.0239(15) 0.0302(16) 0.0355(16) -0.0016(13) 0.0200(13) 0.0009(13)
C4 0.0257(17) 0.0335(17) 0.044(2) 0.0018(15) 0.0204(17) 0.0050(14)
C5 0.0305(19) 0.0289(18) 0.043(2) 0.0034(14) 0.0242(17) -0.0002(13)
C6 0.0278(17) 0.037(2) 0.0349(17) 0.0031(15) 0.0210(14) 0.0034(14)
C7 0.048(2) 0.041(2) 0.066(3) -0.001(2) 0.044(2) 0.0013(19)
C8 0.052(2) 0.032(2) 0.055(2) -0.0034(16) 0.043(2) -0.0037(17)
C9 0.0279(18) 0.050(2) 0.047(2) -0.0042(18) 0.0220(16) -0.0056(16)
C10 0.038(2) 0.036(2) 0.053(2) -0.0043(17) 0.0269(19) -0.0009(16)
C11 0.0392(19) 0.049(2) 0.038(2) -0.0018(16) 0.0227(17) 0.0044(17)
C12 0.055(2) 0.040(2) 0.053(2) -0.0027(18) 0.038(2) -0.0046(18)
C13 0.052(2) 0.055(3) 0.058(2) 0.000(2) 0.043(2) 0.013(2)

loop_
_atom_type_symbol
_atom_type_description
_atom_type_scat_dispersion_real
_atom_type_scat_dispersion_imag
_atom_type_scat_source
C C 0.0033 0.0016 'International Tables Vol C Tables 4.2.6.8 and 6.1.1.4'
H H 0 0 'International Tables Vol C Tables 4.2.6.8 and 6.1.1.4'
O O 0.0106 0.006 'International Tables Vol C Tables 4.2.6.8 and 6.1.1.4'
Si Si 0.0817 0.0704 'International Tables Vol C Tables 4.2.6.8 and 6.1.1.4'

loop_
_geom_angle_atom_site_label_1
_geom_angle_atom_site_label_2
_geom_angle_atom_site_label_3
_geom_angle
C13 Si C12 108.8(2)
C13 Si C11 110.7(2)
C12 Si C11 110.0(2)
C13 Si C3 107.76(19)
C12 Si C3 109.0(2)
C11 Si C3 110.50(19)
C8 O1 C7 110.0(3)
C9 O3 C10 106.6(3)
C2 C1 C6 120.7(4)
C2 C1 C7 109.4(4)
C6 C1 C7 129.9(4)
C1 C2 C8 107.9(4)
C1 C2 C3 124.3(4)
C8 C2 C3 127.7(3)
C2 C3 C4 110.2(3)
C2 C3 Si 110.6(2)
C4 C3 Si 113.3(3)
C2 C3 H3 107.5
C4 C3 H3 107.5
Si C3 H3 107.5
C5 C4 C3 111.0(3)
C5 C4 H4A 109.4
C3 C4 H4A 109.4
C5 C4 H4B 109.4
C3 C4 H4B 109.4
H4A C4 H4B 108
C10 C5 C6 106.2(3)
C10 C5 C4 133.1(4)
C6 C5 C4 120.6(3)
C9 C6 C1 134.9(4)
C9 C6 C5 106.9(4)
C1 C6 C5 118.1(3)
O1 C7 C1 104.0(3)
O1 C7 H7A 110.9
C1 C7 H7A 110.9
O1 C7 H7B 110.9
C1 C7 H7B 110.9
H7A C7 H7B 109
O2 C8 O1 121.5(4)
O2 C8 C2 129.9(4)
O1 C8 C2 108.6(3)
C6 C9 O3 109.6(4)
C6 C9 H9 125.2
O3 C9 H9 125.2
C5 C10 O3 110.7(4)
C5 C10 H10 124.6
O3 C10 H10 124.6
Si C11 H11A 109.5
Si C11 H11B 109.5
H11A C11 H11B 109.5
Si C11 H11C 109.5
H11A C11 H11C 109.5
H11B C11 H11C 109.5
Si C12 H12A 109.5
Si C12 H12B 109.5
H12A C12 H12B 109.5
Si C12 H12C 109.5
H12A C12 H12C 109.5
H12B C12 H12C 109.5
Si C13 H13A 109.5
Si C13 H13B 109.5
H13A C13 H13B 109.5
Si C13 H13C 109.5
H13A C13 H13C 109.5
H13B C13 H13C 109.5

loop_
_geom_bond_atom_site_label_1
_geom_bond_atom_site_label_2
_geom_bond_distance
Si C13 1.870(4)
Si C12 1.871(5)
Si C11 1.872(4)
Si C3 1.918(4)
O1 C8 1.367(6)
O1 C7 1.435(6)
O2 C8 1.199(6)
O3 C9 1.369(6)
O3 C10 1.384(6)
C1 C2 1.348(5)
C1 C6 1.436(5)
C1 C7 1.500(6)
C2 C8 1.464(5)
C2 C3 1.498(5)
C3 C4 1.554(5)
C3 H3 1
C4 C5 1.514(5)
C4 H4A 0.99
C4 H4B 0.99
C5 C10 1.337(6)
C5 C6 1.440(5)
C6 C9 1.359(6)
C7 H7A 0.99
C7 H7B 0.99
C9 H9 0.95
C10 H10 0.95
C11 H11A 0.98
C11 H11B 0.98
C11 H11C 0.98
C12 H12A 0.98
C12 H12B 0.98
C12 H12C 0.98
C13 H13A 0.98
C13 H13B 0.98
C13 H13C 0.98

loop_
_cod_related_entry_id
_cod_related_entry_database
_cod_related_entry_code
1 ChemSpider 17265186
